data_7159466
loop_
_publ_author_name
'Ding, Xiao-Bo'
'Wung, Alexander'
'Furkert, Daniel P.'
'Brimble, Margaret A.'

_publ_section_title
;
 Synthesis of the spiroimine fragment of portimines A and B.
;
_journal_issue 29
_journal_name_full 'Organic &amp; biomolecular chemistry'
_journal_page_first 6008
_journal_page_last 6017
_journal_paper_doi 10.1039/d3ob00998j
_journal_volume 21
_journal_year 2023
_chemical_formula_sum 'C9 H10 Br O3'
_chemical_formula_weight 246.08
_chemical_melting_point 83
_space_group_crystal_system monoclinic
_space_group_IT_number 4
_space_group_name_Hall 'P 2yb'
_space_group_name_H-M_alt 'P 1 21 1'
_atom_sites_solution_hydrogens geom
_audit_block_doi 10.5517/ccdc.csd.cc2g7pcs
_audit_creation_method SHELXL-2018/3
_audit_update_record
;
2023-06-22 deposited with the CCDC.	2023-07-10 downloaded from the CCDC.
;
_cell_angle_alpha 90
_cell_angle_beta 95.575(2)
_cell_angle_gamma 90
_cell_formula_units_Z 2
_cell_length_a 7.6869(2)
_cell_length_b 5.97800(10)
_cell_length_c 10.0410(2)
_cell_measurement_reflns_used 6675
_cell_measurement_temperature 373(2)
_cell_measurement_theta_max 74.4790
_cell_measurement_theta_min 3.5810
_cell_volume 459.224(17)
_computing_structure_refinement 'SHELXL-2018/3 (Sheldrick, 2018)'
_computing_structure_solution 'SHELXT 2018/2 (Sheldrick, 2018)'
_diffrn_ambient_temperature 373(2)
_diffrn_measured_fraction_theta_full 0.979
_diffrn_measured_fraction_theta_max 0.977
_diffrn_measurement_device_type 'XtaLAB Synergy, Dualflex, Pilatus 200K'
_diffrn_radiation_type CuK\a
_diffrn_radiation_wavelength 1.54184
_diffrn_reflns_av_R_equivalents 0.0168
_diffrn_reflns_av_unetI/netI 0.0174
_diffrn_reflns_Laue_measured_fraction_full 0.979
_diffrn_reflns_Laue_measured_fraction_max 0.977
_diffrn_reflns_limit_h_max 9
_diffrn_reflns_limit_h_min -8
_diffrn_reflns_limit_k_max 7
_diffrn_reflns_limit_k_min -7
_diffrn_reflns_limit_l_max 12
_diffrn_reflns_limit_l_min -11
_diffrn_reflns_number 4287
_diffrn_reflns_point_group_measured_fraction_full 0.975
_diffrn_reflns_point_group_measured_fraction_max 0.971
_diffrn_reflns_theta_full 67.684
_diffrn_reflns_theta_max 68.153
_diffrn_reflns_theta_min 5.783
_exptl_absorpt_coefficient_mu 5.892
_exptl_absorpt_correction_T_max 1.00000
_exptl_absorpt_correction_T_min 0.78079
_exptl_absorpt_correction_type multi-scan
_exptl_crystal_colour colourless
_exptl_crystal_density_diffrn 1.780
_exptl_crystal_description cube
_exptl_crystal_F_000 246
_exptl_crystal_size_max 0.200
_exptl_crystal_size_mid 0.160
_exptl_crystal_size_min 0.100
_refine_diff_density_max 0.274
_refine_diff_density_min -0.244
_refine_diff_density_rms 0.051
_refine_ls_abs_structure_details
;
 Flack x determined using 716 quotients [(I+)-(I-)]/[(I+)+(I-)]
 (Parsons, Flack and Wagner, Acta Cryst. B69 (2013) 249-259).
;
_refine_ls_abs_structure_Flack -0.027(15)
_refine_ls_extinction_coef 0.0029(4)
_refine_ls_extinction_expression Fc^*^=kFc[1+0.001xFc^2^\l^3^/sin(2\q)]^-1/4^
_refine_ls_extinction_method 'SHELXL-2018/3 (Sheldrick 2018)'
_refine_ls_goodness_of_fit_ref 0.977
_refine_ls_hydrogen_treatment constr
_refine_ls_matrix_type full
_refine_ls_number_parameters 120
_refine_ls_number_reflns 1634
_refine_ls_number_restraints 1
_refine_ls_restrained_S_all 0.977
_refine_ls_R_factor_all 0.0168
_refine_ls_R_factor_gt 0.0167
_refine_ls_shift/su_max 0.001
_refine_ls_shift/su_mean 0.000
_refine_ls_structure_factor_coef Fsqd
_refine_ls_weighting_details 'w=1/[\s^2^(Fo^2^)+(0.0250P)^2^+0.3962P] where P=(Fo^2^+2Fc^2^)/3'
_refine_ls_weighting_scheme calc
_refine_ls_wR_factor_gt 0.0447
_refine_ls_wR_factor_ref 0.0447
_reflns_Friedel_coverage 0.800
_reflns_Friedel_fraction_full 0.970
_reflns_Friedel_fraction_max 0.964
_reflns_number_gt 1622
_reflns_number_total 1634
_reflns_threshold_expression 'I > 2\s(I)'
_cod_data_source_file d3ob00998j2.cif
_cod_data_source_block shelx
_cod_depositor_comments 'Adding full bibliography for 7159466.cif.'
_cod_original_sg_symbol_H-M 'P 21'
_cod_database_code 7159466
_shelx_shelxl_version_number 2018/3
_shelx_space_group_comment
;
The symmetry employed for this shelxl refinement is uniquely defined
by the following loop, which should always be used as a source of
symmetry information in preference to the above space-group names.
They are only intended as comments.
;
_shelx_estimated_absorpt_t_min 0.385
_shelx_estimated_absorpt_t_max 0.590

loop_
_space_group_symop_operation_xyz
'x, y, z'
'-x, y+1/2, -z'

loop_
_atom_site_label
_atom_site_type_symbol
_atom_site_fract_x
_atom_site_fract_y
_atom_site_fract_z
_atom_site_U_iso_or_equiv
_atom_site_adp_type
_atom_site_occupancy
_atom_site_site_symmetry_order
_atom_site_calc_flag
_atom_site_refinement_flags_posn
_atom_site_refinement_flags_adp
_atom_site_refinement_flags_occupancy
_atom_site_disorder_assembly
_atom_site_disorder_group
C1 C 0.3972(4) 0.7572(6) 0.2345(4) 0.0139(7) Uani 1 1 d . . . . .
H1 H 0.370544 0.915668 0.218049 0.017 Uiso 1 1 calc R U . . .
C2 C 0.4087(4) 0.7257(5) 0.3835(3) 0.0137(9) Uani 1 1 d . . . . .
H2 H 0.515688 0.723466 0.435459 0.016 Uiso 1 1 calc R U . . .
C3 C 0.2590(4) 0.7013(11) 0.4374(3) 0.0147(7) Uani 1 1 d . . . . .
C4 C 0.0783(3) 0.6845(13) 0.3640(3) 0.0167(6) Uani 1 1 d . . . . .
H4A H 0.005204 0.799803 0.397471 0.020 Uiso 1 1 calc R U . . .
H4B H 0.028463 0.540875 0.384221 0.020 Uiso 1 1 calc R U . . .
C5 C 0.0730(4) 0.7088(11) 0.2100(3) 0.0149(9) Uani 1 1 d . . . . .
H5A H -0.023381 0.622149 0.166995 0.018 Uiso 1 1 calc R U . . .
H5B H 0.055048 0.864374 0.184809 0.018 Uiso 1 1 calc R U . . .
C6 C 0.2448(4) 0.6259(5) 0.1642(3) 0.0125(8) Uani 1 1 d . . . . .
C8 C 0.2799(3) 0.6720(10) 0.0208(3) 0.0135(6) Uani 1 1 d . . . . .
C10 C 0.5457(4) 0.6993(10) 0.1501(3) 0.0157(7) Uani 1 1 d . . . . .
H10A H 0.635959 0.813296 0.157599 0.019 Uiso 1 1 calc R U . . .
H10B H 0.597444 0.555561 0.175333 0.019 Uiso 1 1 calc R U . . .
C12 C 0.2654(4) 0.3691(6) 0.1854(3) 0.0139(7) Uani 1 1 d . . . . .
H12A H 0.388922 0.332250 0.195759 0.017 Uiso 1 1 calc R U . . .
H12B H 0.216854 0.327829 0.267574 0.017 Uiso 1 1 calc R U . . .
Br7 Br 0.25726(3) 0.68300(8) 0.62741(3) 0.01698(12) Uani 1 1 d . . . . .
O9 O 0.4538(2) 0.6928(9) 0.0147(2) 0.0156(4) Uani 1 1 d . . . . .
O11 O 0.1801(3) 0.6923(9) -0.07914(19) 0.0177(4) Uani 1 1 d . . . . .
O13 O 0.1825(3) 0.2421(4) 0.0790(2) 0.0176(6) Uani 1 1 d . . . . .
H13 H 0.076622 0.242135 0.083753 0.026 Uiso 1 1 calc R U . . .

loop_
_atom_site_aniso_label
_atom_site_aniso_U_11
_atom_site_aniso_U_22
_atom_site_aniso_U_33
_atom_site_aniso_U_23
_atom_site_aniso_U_13
_atom_site_aniso_U_12
C1 0.0157(15) 0.0134(15) 0.0126(17) 0.0010(11) 0.0014(13) -0.0021(12)
C2 0.0172(14) 0.010(3) 0.0132(16) -0.0012(12) -0.0016(12) -0.0006(13)
C3 0.0186(13) 0.0144(19) 0.0108(13) -0.0010(19) 0.0001(10) 0.002(2)
C4 0.0146(12) 0.0218(14) 0.0140(14) -0.001(3) 0.0036(10) 0.000(3)
C5 0.0132(12) 0.019(3) 0.0124(14) -0.0004(17) 0.0020(10) 0.0028(18)
C6 0.0142(15) 0.015(2) 0.0086(14) 0.0001(11) 0.0003(11) -0.0001(11)
C8 0.0156(12) 0.0103(15) 0.0151(14) 0.000(2) 0.0043(11) 0.001(2)
C10 0.0136(12) 0.0205(19) 0.0127(13) 0.001(2) 0.0000(10) 0.001(2)
C12 0.0169(16) 0.0129(16) 0.0121(18) -0.0007(13) 0.0022(13) -0.0004(13)
Br7 0.02028(17) 0.02119(18) 0.00951(17) 0.0001(2) 0.00163(10) 0.0004(2)
O9 0.0147(9) 0.0207(12) 0.0115(9) -0.0001(18) 0.0025(7) 0.0001(17)
O11 0.0186(9) 0.0234(12) 0.0108(10) 0.0020(18) -0.0004(8) 0.002(2)
O13 0.0153(11) 0.0171(15) 0.0201(13) -0.0050(9) 0.0003(9) -0.0029(9)

loop_
_atom_type_symbol
_atom_type_description
_atom_type_scat_dispersion_real
_atom_type_scat_dispersion_imag
_atom_type_scat_source
C C 0.0181 0.0091 'International Tables Vol C Tables 4.2.6.8 and 6.1.1.4'
H H 0.0000 0.0000 'International Tables Vol C Tables 4.2.6.8 and 6.1.1.4'
Br Br -0.6763 1.2805 'International Tables Vol C Tables 4.2.6.8 and 6.1.1.4'
O O 0.0492 0.0322 'International Tables Vol C Tables 4.2.6.8 and 6.1.1.4'

loop_
_geom_angle_atom_site_label_1
_geom_angle_atom_site_label_2
_geom_angle_atom_site_label_3
_geom_angle
_geom_angle_site_symmetry_1
_geom_angle_site_symmetry_3
_geom_angle_publ_flag
C2 C1 C6 111.4(3) . . ?
C2 C1 C10 123.3(3) . . ?
C6 C1 C10 102.0(3) . . ?
C2 C1 H1 106.3 . . ?
C6 C1 H1 106.3 . . ?
C10 C1 H1 106.3 . . ?
C3 C2 C1 116.8(3) . . ?
C3 C2 H2 121.6 . . ?
C1 C2 H2 121.6 . . ?
C2 C3 C4 126.9(3) . . ?
C2 C3 Br7 120.2(2) . . ?
C4 C3 Br7 112.9(2) . . ?
C3 C4 C5 114.5(2) . . ?
C3 C4 H4A 108.6 . . ?
C5 C4 H4A 108.6 . . ?
C3 C4 H4B 108.6 . . ?
C5 C4 H4B 108.6 . . ?
H4A C4 H4B 107.6 . . ?
C6 C5 C4 109.3(3) . . ?
C6 C5 H5A 109.8 . . ?
C4 C5 H5A 109.8 . . ?
C6 C5 H5B 109.8 . . ?
C4 C5 H5B 109.8 . . ?
H5A C5 H5B 108.3 . . ?
C8 C6 C5 117.9(3) . . ?
C8 C6 C1 98.4(3) . . ?
C5 C6 C1 110.0(3) . . ?
C8 C6 C12 106.5(3) . . ?
C5 C6 C12 111.1(3) . . ?
C1 C6 C12 112.4(3) . . ?
O11 C8 O9 120.3(3) . . ?
O11 C8 C6 130.5(3) . . ?
O9 C8 C6 109.2(2) . . ?
O9 C10 C1 101.6(2) . . ?
O9 C10 H10A 111.4 . . ?
C1 C10 H10A 111.4 . . ?
O9 C10 H10B 111.4 . . ?
C1 C10 H10B 111.4 . . ?
H10A C10 H10B 109.3 . . ?
O13 C12 C6 113.2(3) . . ?
O13 C12 H12A 108.9 . . ?
C6 C12 H12A 108.9 . . ?
O13 C12 H12B 108.9 . . ?
C6 C12 H12B 108.9 . . ?
H12A C12 H12B 107.7 . . ?
C8 O9 C10 110.4(2) . . ?
C12 O13 H13 109.5 . . ?

loop_
_geom_bond_atom_site_label_1
_geom_bond_atom_site_label_2
_geom_bond_distance
_geom_bond_site_symmetry_2
_geom_bond_publ_flag
C1 C2 1.501(5) . ?
C1 C6 1.526(4) . ?
C1 C10 1.526(4) . ?
C1 H1 0.9800 . ?
C2 C3 1.327(5) . ?
C2 H2 0.9300 . ?
C3 C4 1.511(4) . ?
C3 Br7 1.912(3) . ?
C4 C5 1.550(4) . ?
C4 H4A 0.9700 . ?
C4 H4B 0.9700 . ?
C5 C6 1.523(5) . ?
C5 H5A 0.9700 . ?
C5 H5B 0.9700 . ?
C6 C8 1.515(4) . ?
C6 C12 1.556(4) . ?
C8 O11 1.209(4) . ?
C8 O9 1.350(3) . ?
C10 O9 1.471(3) . ?
C10 H10A 0.9700 . ?
C10 H10B 0.9700 . ?
C12 O13 1.412(4) . ?
C12 H12A 0.9700 . ?
C12 H12B 0.9700 . ?
O13 H13 0.8200 . ?

loop_
_geom_torsion_atom_site_label_1
_geom_torsion_atom_site_label_2
_geom_torsion_atom_site_label_3
_geom_torsion_atom_site_label_4
_geom_torsion
_geom_torsion_site_symmetry_1
_geom_torsion_site_symmetry_2
_geom_torsion_site_symmetry_3
_geom_torsion_site_symmetry_4
_geom_torsion_publ_flag
C6 C1 C2 C3 -33.9(5) . . . . ?
C10 C1 C2 C3 -155.6(5) . . . . ?
C1 C2 C3 C4 4.9(9) . . . . ?
C1 C2 C3 Br7 -175.2(3) . . . . ?
C2 C3 C4 C5 -2.6(10) . . . . ?
Br7 C3 C4 C5 177.5(5) . . . . ?
C3 C4 C5 C6 29.0(8) . . . . ?
C4 C5 C6 C8 -169.5(5) . . . . ?
C4 C5 C6 C1 -57.8(6) . . . . ?
C4 C5 C6 C12 67.2(5) . . . . ?
C2 C1 C6 C8 -174.6(3) . . . . ?
C10 C1 C6 C8 -41.1(4) . . . . ?
C2 C1 C6 C5 61.6(4) . . . . ?
C10 C1 C6 C5 -165.0(3) . . . . ?
C2 C1 C6 C12 -62.7(4) . . . . ?
C10 C1 C6 C12 70.7(4) . . . . ?
C5 C6 C8 O11 -29.6(8) . . . . ?
C1 C6 C8 O11 -147.6(6) . . . . ?
C12 C6 C8 O11 96.0(6) . . . . ?
C5 C6 C8 O9 149.8(5) . . . . ?
C1 C6 C8 O9 31.8(5) . . . . ?
C12 C6 C8 O9 -84.6(5) . . . . ?
C2 C1 C10 O9 163.3(4) . . . . ?
C6 C1 C10 O9 37.3(5) . . . . ?
C8 C6 C12 O13 -44.9(3) . . . . ?
C5 C6 C12 O13 84.7(3) . . . . ?
C1 C6 C12 O13 -151.6(3) . . . . ?
O11 C8 O9 C10 170.5(5) . . . . ?
C6 C8 O9 C10 -8.9(7) . . . . ?
C1 C10 O9 C8 -18.1(6) . . . . ?
